data_1532454
loop_
_publ_author_name
'Denny, J. A.'
'Foley, W. S.'
'Todd, A. D.'
'Darensbourg, M. Y.'

_publ_section_title
;
 The ligand unwrapping/rewrapping pathway that exchanges metals in
 S-acetylated, hexacoordinate N2S2O2complexes
;
_journal_issue 12
_journal_name_full 'Chem. Sci.'
_journal_page_first 7079
_journal_paper_doi 10.1039/C5SC02269J
_journal_volume 6
_journal_year 2015
_chemical_formula_sum 'C15 H28 Fe N2 O6 S2'
_chemical_formula_weight 452.36
_space_group_IT_number 2
_symmetry_cell_setting triclinic
_symmetry_space_group_name_Hall '-P 1'
_symmetry_space_group_name_H-M 'P -1'
_atom_sites_solution_hydrogens geom
_atom_sites_solution_primary direct
_atom_sites_solution_secondary difmap
_audit_creation_method SHELXL-97
_audit_update_record
;
2015-06-17 deposited with the CCDC.
2015-09-17 downloaded from the CCDC.
;
_cell_angle_alpha 78.165(13)
_cell_angle_beta 82.235(13)
_cell_angle_gamma 86.603(13)
_cell_formula_units_Z 2
_cell_length_a 7.486(7)
_cell_length_b 8.040(8)
_cell_length_c 16.740(16)
_cell_measurement_reflns_used 3727
_cell_measurement_temperature 110(2)
_cell_measurement_theta_max 27.05
_cell_measurement_theta_min 2.51
_cell_volume 976.6(16)
_computing_cell_refinement 'Bruker SAINT'
_computing_data_collection 'Bruker APEX2'
_computing_data_reduction 'Bruker SAINT'
_computing_molecular_graphics 'Bruker SHELXTL'
_computing_publication_material 'Bruker SHELXTL'
_computing_structure_refinement 'SHELXL-97 (Sheldrick, 2008)'
_computing_structure_solution 'SHELXS-97 (Sheldrick, 2008)'
_diffrn_ambient_temperature 110(2)
_diffrn_measured_fraction_theta_full 0.894
_diffrn_measured_fraction_theta_max 0.894
_diffrn_measurement_device_type 'Bruker APEX-II CCD'
_diffrn_measurement_method '\f and \w scans'
_diffrn_radiation_monochromator graphite
_diffrn_radiation_source 'fine-focus sealed tube'
_diffrn_radiation_type MoK\a
_diffrn_radiation_wavelength 0.71073
_diffrn_reflns_av_R_equivalents 0.0873
_diffrn_reflns_av_sigmaI/netI 0.0903
_diffrn_reflns_limit_h_max 9
_diffrn_reflns_limit_h_min -10
_diffrn_reflns_limit_k_max 10
_diffrn_reflns_limit_k_min -10
_diffrn_reflns_limit_l_max 22
_diffrn_reflns_limit_l_min -22
_diffrn_reflns_number 10836
_diffrn_reflns_theta_full 28.81
_diffrn_reflns_theta_max 28.81
_diffrn_reflns_theta_min 1.25
_exptl_absorpt_coefficient_mu 1.020
_exptl_absorpt_correction_T_max 0.9049
_exptl_absorpt_correction_T_min 0.9049
_exptl_absorpt_correction_type multi-scan
_exptl_absorpt_process_details sadabs
_exptl_crystal_colour yellow
_exptl_crystal_density_diffrn 1.539
_exptl_crystal_density_method 'not measured'
_exptl_crystal_description block
_exptl_crystal_F_000 476
_exptl_crystal_size_max 0.10
_exptl_crystal_size_mid 0.10
_exptl_crystal_size_min 0.10
_refine_diff_density_max 1.225
_refine_diff_density_min -0.970
_refine_diff_density_rms 0.106
_refine_ls_extinction_method none
_refine_ls_goodness_of_fit_ref 1.126
_refine_ls_hydrogen_treatment constr
_refine_ls_matrix_type full
_refine_ls_number_parameters 237
_refine_ls_number_reflns 4570
_refine_ls_number_restraints 0
_refine_ls_restrained_S_all 1.126
_refine_ls_R_factor_all 0.0814
_refine_ls_R_factor_gt 0.0576
_refine_ls_shift/su_max 0.000
_refine_ls_shift/su_mean 0.000
_refine_ls_structure_factor_coef Fsqd
_refine_ls_weighting_details 'calc w=1/[\s^2^(Fo^2^)+(0.0780P)^2^+0.0088P] where P=(Fo^2^+2Fc^2^)/3'
_refine_ls_weighting_scheme calc
_refine_ls_wR_factor_gt 0.1555
_refine_ls_wR_factor_ref 0.1647
_reflns_number_gt 3313
_reflns_number_total 4570
_reflns_threshold_expression >2sigma(I)
_cod_data_source_file c5sc02269j2.cif
_cod_data_source_block FeAc2
_cod_depositor_comments 'Adding full bibliography for 1532452--1532456.cif.'
_cod_original_cell_volume 976.5(16)
_cod_database_code 1532454

loop_
_symmetry_equiv_pos_as_xyz
'x, y, z'
'-x, -y, -z'

loop_
_atom_site_label
_atom_site_type_symbol
_atom_site_fract_x
_atom_site_fract_y
_atom_site_fract_z
_atom_site_U_iso_or_equiv
_atom_site_adp_type
_atom_site_occupancy
_atom_site_symmetry_multiplicity
_atom_site_calc_flag
_atom_site_refinement_flags
Fe1 Fe 0.26737(6) 0.87691(6) 0.27456(3) 0.01878(17) Uani 1 1 d .
S1 S 0.27862(16) 1.15097(14) 0.16747(6) 0.0369(3) Uani 1 1 d .
S2 S 0.43719(12) 0.86929(12) 0.39584(5) 0.0228(2) Uani 1 1 d .
O1 O 0.0868(3) 1.0039(3) 0.34378(15) 0.0229(6) Uani 1 1 d .
O2 O 0.0195(3) 1.1813(3) 0.42955(15) 0.0249(6) Uani 1 1 d .
O3 O 0.4847(3) 0.8205(4) 0.19701(17) 0.0341(7) Uani 1 1 d .
O4 O 0.6550(4) 0.8558(6) 0.07713(18) 0.0698(13) Uani 1 1 d .
O5 O 0.3109(4) 0.7462(4) 0.63335(17) 0.0343(7) Uani 1 1 d .
O6 O 0.7195(13) 0.5053(10) 0.0982(3) 0.188(4) Uani 1 1 d .
N1 N 0.1981(4) 0.6188(4) 0.3362(2) 0.0252(7) Uani 1 1 d .
C2 C 0.3024(6) 0.7594(6) 0.7165(3) 0.0379(10) Uani 1 1 d .
H2A H 0.3644 0.8611 0.7200 0.057 Uiso 1 1 calc R
H2B H 0.3609 0.6584 0.7470 0.057 Uiso 1 1 calc R
H2C H 0.1759 0.7677 0.7402 0.057 Uiso 1 1 calc R
C1 C 0.1056(6) 1.0863(5) 0.1140(2) 0.0342(10) Uani 1 1 d .
H1A H -0.0144 1.1193 0.1400 0.041 Uiso 1 1 calc R
H1B H 0.1207 1.1489 0.0562 0.041 Uiso 1 1 calc R
C3 C 0.1104(6) 0.8957(6) 0.1147(3) 0.0372(10) Uani 1 1 d .
H3A H 0.0103 0.8705 0.0864 0.045 Uiso 1 1 calc R
H3B H 0.2250 0.8649 0.0833 0.045 Uiso 1 1 calc R
N3 N 0.0951(5) 0.7912(4) 0.1970(2) 0.0320(8) Uani 1 1 d .
C4 C -0.0898(5) 0.7895(6) 0.2419(3) 0.0360(10) Uani 1 1 d .
H4A H -0.1772 0.7876 0.2027 0.043 Uiso 1 1 calc R
H4B H -0.1130 0.8963 0.2629 0.043 Uiso 1 1 calc R
C5 C -0.1228(6) 0.6433(6) 0.3120(3) 0.0448(12) Uani 1 1 d .
H5A H -0.2460 0.6574 0.3403 0.054 Uiso 1 1 calc R
H5B H -0.1193 0.5381 0.2896 0.054 Uiso 1 1 calc R
C6 C 0.0051(5) 0.6200(5) 0.3736(3) 0.0380(11) Uani 1 1 d .
H6A H -0.0187 0.5113 0.4129 0.046 Uiso 1 1 calc R
H6B H -0.0161 0.7129 0.4048 0.046 Uiso 1 1 calc R
C7 C 0.3130(6) 0.5531(5) 0.4002(2) 0.0281(9) Uani 1 1 d .
H7A H 0.4353 0.5266 0.3743 0.034 Uiso 1 1 calc R
H7B H 0.2635 0.4463 0.4344 0.034 Uiso 1 1 calc R
C8 C 0.3253(6) 0.6798(5) 0.4545(2) 0.0282(9) Uani 1 1 d .
H8A H 0.3935 0.6273 0.5005 0.034 Uiso 1 1 calc R
H8B H 0.2026 0.7114 0.4781 0.034 Uiso 1 1 calc R
C9 C 0.3022(5) 1.0361(4) 0.4334(2) 0.0217(8) Uani 1 1 d .
H9A H 0.2797 1.0044 0.4942 0.026 Uiso 1 1 calc R
H9B H 0.3723 1.1410 0.4193 0.026 Uiso 1 1 calc R
C10 C 0.1217(5) 1.0753(4) 0.4003(2) 0.0199(7) Uani 1 1 d .
C11 C 0.2261(6) 0.5151(5) 0.2712(2) 0.0326(9) Uani 1 1 d .
H11A H 0.1619 0.4074 0.2914 0.039 Uiso 1 1 calc R
H11B H 0.3563 0.4864 0.2601 0.039 Uiso 1 1 calc R
C12 C 0.1589(6) 0.6072(6) 0.1919(3) 0.0383(10) Uani 1 1 d .
H12A H 0.0577 0.5451 0.1807 0.046 Uiso 1 1 calc R
H12B H 0.2571 0.6090 0.1458 0.046 Uiso 1 1 calc R
C13 C 0.4813(6) 1.0937(8) 0.1085(3) 0.0534(15) Uani 1 1 d .
H13A H 0.4637 1.1221 0.0496 0.064 Uiso 1 1 calc R
H13B H 0.5790 1.1647 0.1160 0.064 Uiso 1 1 calc R
C14 C 0.5437(5) 0.9086(8) 0.1289(2) 0.0448(13) Uani 1 1 d .
C15 C 0.7541(12) 0.4728(9) 0.0300(5) 0.105(3) Uani 1 1 d .
H15A H 0.8522 0.5438 -0.0011 0.157 Uiso 1 1 calc R
H15B H 0.6468 0.4959 0.0013 0.157 Uiso 1 1 calc R
H15C H 0.7912 0.3526 0.0348 0.157 Uiso 1 1 calc R

loop_
_atom_site_aniso_label
_atom_site_aniso_U_11
_atom_site_aniso_U_22
_atom_site_aniso_U_33
_atom_site_aniso_U_23
_atom_site_aniso_U_13
_atom_site_aniso_U_12
Fe1 0.0173(3) 0.0221(3) 0.0180(3) -0.0080(2) 0.00081(19) -0.0021(2)
S1 0.0542(7) 0.0360(6) 0.0212(5) -0.0030(4) -0.0070(5) -0.0121(5)
S2 0.0215(5) 0.0260(5) 0.0217(5) -0.0079(4) -0.0019(3) 0.0022(4)
O1 0.0211(13) 0.0260(14) 0.0235(13) -0.0108(11) -0.0026(10) 0.0029(10)
O2 0.0303(15) 0.0199(13) 0.0248(13) -0.0095(11) 0.0012(11) 0.0022(11)
O3 0.0182(14) 0.060(2) 0.0265(15) -0.0169(14) 0.0011(11) -0.0001(13)
O4 0.0307(19) 0.158(4) 0.0213(16) -0.027(2) -0.0009(14) 0.019(2)
O5 0.0335(16) 0.0391(17) 0.0309(15) -0.0109(13) 0.0005(12) -0.0012(13)
O6 0.333(12) 0.184(7) 0.044(3) -0.024(4) -0.055(5) 0.083(7)
N1 0.0221(17) 0.0203(16) 0.0338(18) -0.0101(14) 0.0009(13) 0.0013(13)
C2 0.043(3) 0.040(3) 0.032(2) -0.009(2) -0.0099(19) 0.001(2)
C1 0.039(2) 0.040(2) 0.026(2) -0.0089(18) -0.0125(18) 0.0078(19)
C3 0.037(2) 0.046(3) 0.031(2) -0.013(2) -0.0058(18) -0.005(2)
N3 0.036(2) 0.039(2) 0.0224(17) -0.0050(15) -0.0043(14) -0.0124(16)
C4 0.022(2) 0.039(2) 0.051(3) -0.019(2) -0.0088(18) 0.0033(18)
C5 0.041(3) 0.043(3) 0.050(3) -0.014(2) 0.008(2) -0.010(2)
C6 0.028(2) 0.028(2) 0.056(3) -0.012(2) 0.007(2) -0.0055(17)
C7 0.039(2) 0.0184(19) 0.0247(19) -0.0035(15) 0.0016(16) 0.0013(16)
C8 0.041(2) 0.0213(19) 0.0208(19) -0.0039(15) 0.0015(16) 0.0023(17)
C9 0.0223(19) 0.0213(19) 0.0220(18) -0.0066(15) -0.0013(14) -0.0010(14)
C10 0.0255(19) 0.0152(17) 0.0174(17) -0.0013(14) 0.0017(14) -0.0039(14)
C11 0.042(3) 0.024(2) 0.035(2) -0.0130(18) -0.0087(19) 0.0041(18)
C12 0.040(3) 0.043(3) 0.033(2) -0.013(2) -0.0056(19) 0.008(2)
C13 0.039(3) 0.100(5) 0.017(2) 0.004(2) -0.0039(18) -0.026(3)
C14 0.015(2) 0.102(4) 0.019(2) -0.014(2) -0.0028(16) -0.004(2)
C15 0.140(7) 0.055(4) 0.115(7) 0.021(4) -0.050(6) -0.030(4)

loop_
_atom_type_symbol
_atom_type_description
_atom_type_scat_dispersion_real
_atom_type_scat_dispersion_imag
_atom_type_scat_source
C C 0.0033 0.0016 'International Tables Vol C Tables 4.2.6.8 and 6.1.1.4'
H H 0.0000 0.0000 'International Tables Vol C Tables 4.2.6.8 and 6.1.1.4'
N N 0.0061 0.0033 'International Tables Vol C Tables 4.2.6.8 and 6.1.1.4'
O O 0.0106 0.0060 'International Tables Vol C Tables 4.2.6.8 and 6.1.1.4'
S S 0.1246 0.1234 'International Tables Vol C Tables 4.2.6.8 and 6.1.1.4'
Fe Fe 0.3463 0.8444 'International Tables Vol C Tables 4.2.6.8 and 6.1.1.4'

loop_
_geom_angle_atom_site_label_1
_geom_angle_atom_site_label_2
_geom_angle_atom_site_label_3
_geom_angle
O1 Fe1 O3 162.22(12)
O1 Fe1 N1 98.27(12)
O3 Fe1 N1 98.50(13)
O1 Fe1 N3 101.60(13)
O3 Fe1 N3 88.53(14)
N1 Fe1 N3 74.63(13)
O1 Fe1 S2 79.97(9)
O3 Fe1 S2 95.92(11)
N1 Fe1 S2 84.11(10)
N3 Fe1 S2 158.70(10)
O1 Fe1 S1 85.80(10)
O3 Fe1 S1 80.54(10)
N1 Fe1 S1 159.52(9)
N3 Fe1 S1 84.89(11)
S2 Fe1 S1 116.37(6)
C13 S1 C1 101.9(2)
C13 S1 Fe1 95.36(18)
C1 S1 Fe1 93.31(15)
C9 S2 C8 102.13(18)
C9 S2 Fe1 95.02(13)
C8 S2 Fe1 92.52(14)
C10 O1 Fe1 125.8(2)
C14 O3 Fe1 126.8(3)
C7 N1 C11 110.4(3)
C7 N1 C6 109.6(3)
C11 N1 C6 111.1(3)
C7 N1 Fe1 111.1(2)
C11 N1 Fe1 106.0(2)
C6 N1 Fe1 108.7(2)
O5 C2 H2A 109.5
O5 C2 H2B 109.5
H2A C2 H2B 109.5
O5 C2 H2C 109.5
H2A C2 H2C 109.5
H2B C2 H2C 109.5
C3 C1 S1 113.9(3)
C3 C1 H1A 108.8
S1 C1 H1A 108.8
C3 C1 H1B 108.8
S1 C1 H1B 108.8
H1A C1 H1B 107.7
N3 C3 C1 113.4(3)
N3 C3 H3A 108.9
C1 C3 H3A 108.9
N3 C3 H3B 108.9
C1 C3 H3B 108.9
H3A C3 H3B 107.7
C3 N3 C4 113.8(3)
C3 N3 C12 109.4(3)
C4 N3 C12 109.1(3)
C3 N3 Fe1 112.0(3)
C4 N3 Fe1 105.9(3)
C12 N3 Fe1 106.3(2)
N3 C4 C5 114.3(3)
N3 C4 H4A 108.7
C5 C4 H4A 108.7
N3 C4 H4B 108.7
C5 C4 H4B 108.7
H4A C4 H4B 107.6
C6 C5 C4 115.7(4)
C6 C5 H5A 108.3
C4 C5 H5A 108.3
C6 C5 H5B 108.3
C4 C5 H5B 108.3
H5A C5 H5B 107.4
C5 C6 N1 113.0(4)
C5 C6 H6A 109.0
N1 C6 H6A 109.0
C5 C6 H6B 109.0
N1 C6 H6B 109.0
H6A C6 H6B 107.8
N1 C7 C8 111.5(3)
N1 C7 H7A 109.3
C8 C7 H7A 109.3
N1 C7 H7B 109.3
C8 C7 H7B 109.3
H7A C7 H7B 108.0
C7 C8 S2 110.6(3)
C7 C8 H8A 109.5
S2 C8 H8A 109.5
C7 C8 H8B 109.5
S2 C8 H8B 109.5
H8A C8 H8B 108.1
C10 C9 S2 115.1(2)
C10 C9 H9A 108.5
S2 C9 H9A 108.5
C10 C9 H9B 108.5
S2 C9 H9B 108.5
H9A C9 H9B 107.5
O2 C10 O1 124.1(3)
O2 C10 C9 116.8(3)
O1 C10 C9 119.1(3)
N1 C11 C12 112.3(3)
N1 C11 H11A 109.2
C12 C11 H11A 109.2
N1 C11 H11B 109.2
C12 C11 H11B 109.2
H11A C11 H11B 107.9
C11 C12 N3 111.2(3)
C11 C12 H12A 109.4
N3 C12 H12A 109.4
C11 C12 H12B 109.4
N3 C12 H12B 109.4
H12A C12 H12B 108.0
C14 C13 S1 116.0(3)
C14 C13 H13A 108.3
S1 C13 H13A 108.3
C14 C13 H13B 108.3
S1 C13 H13B 108.3
H13A C13 H13B 107.4
O4 C14 O3 124.2(5)
O4 C14 C13 117.2(4)
O3 C14 C13 118.6(4)
O6 C15 H15A 109.5
O6 C15 H15B 109.5
H15A C15 H15B 109.5
O6 C15 H15C 109.5
H15A C15 H15C 109.5
H15B C15 H15C 109.5

loop_
_geom_bond_atom_site_label_1
_geom_bond_atom_site_label_2
_geom_bond_distance
Fe1 O1 2.028(3)
Fe1 O3 2.030(3)
Fe1 N1 2.178(4)
Fe1 N3 2.179(3)
Fe1 S2 2.526(2)
Fe1 S1 2.537(2)
S1 C13 1.786(5)
S1 C1 1.826(4)
S2 C9 1.797(4)
S2 C8 1.817(4)
O1 C10 1.265(4)
O2 C10 1.243(4)
O3 C14 1.252(5)
O4 C14 1.240(5)
O5 C2 1.409(5)
O6 C15 1.213(9)
N1 C7 1.460(5)
N1 C11 1.487(5)
N1 C6 1.495(5)
C2 H2A 0.9800
C2 H2B 0.9800
C2 H2C 0.9800
C1 C3 1.528(6)
C1 H1A 0.9900
C1 H1B 0.9900
C3 N3 1.453(5)
C3 H3A 0.9900
C3 H3B 0.9900
N3 C4 1.483(5)
N3 C12 1.543(6)
C4 C5 1.487(7)
C4 H4A 0.9900
C4 H4B 0.9900
C5 C6 1.477(7)
C5 H5A 0.9900
C5 H5B 0.9900
C6 H6A 0.9900
C6 H6B 0.9900
C7 C8 1.512(5)
C7 H7A 0.9900
C7 H7B 0.9900
C8 H8A 0.9900
C8 H8B 0.9900
C9 C10 1.521(5)
C9 H9A 0.9900
C9 H9B 0.9900
C11 C12 1.515(6)
C11 H11A 0.9900
C11 H11B 0.9900
C12 H12A 0.9900
C12 H12B 0.9900
C13 C14 1.517(8)
C13 H13A 0.9900
C13 H13B 0.9900
C15 H15A 0.9800
C15 H15B 0.9800
C15 H15C 0.9800

loop_
_geom_torsion_atom_site_label_1
_geom_torsion_atom_site_label_2
_geom_torsion_atom_site_label_3
_geom_torsion_atom_site_label_4
_geom_torsion
O1 Fe1 S1 C13 164.25(18)
O3 Fe1 S1 C13 -4.32(17)
N1 Fe1 S1 C13 -93.3(3)
N3 Fe1 S1 C13 -93.69(19)
S2 Fe1 S1 C13 87.63(18)
O1 Fe1 S1 C1 -93.42(17)
O3 Fe1 S1 C1 98.01(17)
N1 Fe1 S1 C1 9.0(3)
N3 Fe1 S1 C1 8.65(16)
S2 Fe1 S1 C1 -170.04(14)
O1 Fe1 S2 C9 -17.01(14)
O3 Fe1 S2 C9 145.51(16)
N1 Fe1 S2 C9 -116.51(16)
N3 Fe1 S2 C9 -113.2(3)
S1 Fe1 S2 C9 63.16(14)
O1 Fe1 S2 C8 85.41(16)
O3 Fe1 S2 C8 -112.07(16)
N1 Fe1 S2 C8 -14.09(15)
N3 Fe1 S2 C8 -10.8(3)
S1 Fe1 S2 C8 165.58(13)
O3 Fe1 O1 C10 -57.9(5)
N1 Fe1 O1 C10 102.5(3)
N3 Fe1 O1 C10 178.4(3)
S2 Fe1 O1 C10 20.0(3)
S1 Fe1 O1 C10 -97.7(3)
O1 Fe1 O3 C14 -46.0(5)
N1 Fe1 O3 C14 153.6(3)
N3 Fe1 O3 C14 79.3(4)
S2 Fe1 O3 C14 -121.5(3)
S1 Fe1 O3 C14 -5.7(3)
O1 Fe1 N1 C7 -93.7(2)
O3 Fe1 N1 C7 80.4(2)
N3 Fe1 N1 C7 166.5(3)
S2 Fe1 N1 C7 -14.7(2)
S1 Fe1 N1 C7 166.1(2)
O1 Fe1 N1 C11 146.5(2)
O3 Fe1 N1 C11 -39.5(2)
N3 Fe1 N1 C11 46.6(2)
S2 Fe1 N1 C11 -134.6(2)
S1 Fe1 N1 C11 46.2(4)
O1 Fe1 N1 C6 27.0(3)
O3 Fe1 N1 C6 -158.9(3)
N3 Fe1 N1 C6 -72.8(3)
S2 Fe1 N1 C6 105.9(3)
S1 Fe1 N1 C6 -73.2(4)
C13 S1 C1 C3 62.0(4)
Fe1 S1 C1 C3 -34.2(3)
S1 C1 C3 N3 56.6(5)
C1 C3 N3 C4 75.0(5)
C1 C3 N3 C12 -162.7(3)
C1 C3 N3 Fe1 -45.1(4)
O1 Fe1 N3 C3 101.9(3)
O3 Fe1 N3 C3 -63.4(3)
N1 Fe1 N3 C3 -162.6(3)
S2 Fe1 N3 C3 -166.0(2)
S1 Fe1 N3 C3 17.2(3)
O1 Fe1 N3 C4 -22.7(3)
O3 Fe1 N3 C4 172.0(3)
N1 Fe1 N3 C4 72.7(3)
S2 Fe1 N3 C4 69.4(4)
S1 Fe1 N3 C4 -107.4(2)
O1 Fe1 N3 C12 -138.7(2)
O3 Fe1 N3 C12 56.0(3)
N1 Fe1 N3 C12 -43.2(2)
S2 Fe1 N3 C12 -46.6(4)
S1 Fe1 N3 C12 136.6(2)
C3 N3 C4 C5 160.3(4)
C12 N3 C4 C5 37.8(5)
Fe1 N3 C4 C5 -76.3(4)
N3 C4 C5 C6 54.2(5)
C4 C5 C6 N1 -51.0(5)
C7 N1 C6 C5 -165.6(3)
C11 N1 C6 C5 -43.4(4)
Fe1 N1 C6 C5 72.8(4)
C11 N1 C7 C8 165.0(3)
C6 N1 C7 C8 -72.4(4)
Fe1 N1 C7 C8 47.7(4)
N1 C7 C8 S2 -64.9(4)
C9 S2 C8 C7 138.3(3)
Fe1 S2 C8 C7 42.6(3)
C8 S2 C9 C10 -76.3(3)
Fe1 S2 C9 C10 17.4(3)
Fe1 O1 C10 O2 164.0(3)
Fe1 O1 C10 C9 -13.5(4)
S2 C9 C10 O2 174.9(3)
S2 C9 C10 O1 -7.3(4)
C7 N1 C11 C12 -161.7(4)
C6 N1 C11 C12 76.5(4)
Fe1 N1 C11 C12 -41.4(4)
N1 C11 C12 N3 5.3(5)
C3 N3 C12 C11 154.3(4)
C4 N3 C12 C11 -80.6(4)
Fe1 N3 C12 C11 33.2(4)
C1 S1 C13 C14 -82.1(3)
Fe1 S1 C13 C14 12.5(3)
Fe1 O3 C14 O4 -166.1(3)
Fe1 O3 C14 C13 16.1(5)
S1 C13 C14 O4 162.6(3)
S1 C13 C14 O3 -19.4(5)
